data_4024782
loop_
_publ_author_name
'Thomas E. Storr'
'Christoph G. Baumann'
'Robert J. Thatcher'
'Sara De Ornellas'
'Adrian C. Whitwood'
'Ian J. S. Fairlamb'

_publ_section_title
;
Pd(0)/Cu(I)-Mediated Direct Arylation of 2'-Deoxyadenosines: Mechanistic
Role of Cu(I) and Reactivity Comparisons with Related Purine Nucleosides
;
_journal_name_full 'Journal of Organic Chemistry'
_journal_page_first 5810
_journal_page_last 5821
_journal_paper_doi 10.1021/jo9012282
_journal_volume 74
_journal_year 2009
_chemical_absolute_configuration syn
_chemical_formula_moiety '2(C16 H17 N5 O3), 2(H2 O), 0.19(O), 0.16(O), 0.15(O)'
_chemical_formula_sum 'C32 H38 N10 O8.5'
_chemical_formula_weight 698.69
_chemical_name_systematic
; 
 ? 
;
_space_group_IT_number 1
_symmetry_cell_setting triclinic
_symmetry_space_group_name_Hall 'P 1'
_symmetry_space_group_name_H-M 'P 1'
_atom_sites_solution_hydrogens geom
_atom_sites_solution_primary direct
_atom_sites_solution_secondary difmap
_audit_creation_method SHELXL-97
_cell_angle_alpha 96.261(2)
_cell_angle_beta 99.177(2)
_cell_angle_gamma 108.178(2)
_cell_formula_units_Z 1
_cell_length_a 7.3242(7)
_cell_length_b 10.7071(11)
_cell_length_c 11.3268(12)
_cell_measurement_reflns_used 4055
_cell_measurement_temperature 110(2)
_cell_measurement_theta_max 27.36
_cell_measurement_theta_min 2.50
_cell_volume 821.10(14)
_computing_cell_refinement 'Bruker SMART'
_computing_data_collection 'Bruker SMART'
_computing_data_reduction 'Bruker SAINT'
_computing_molecular_graphics 'Bruker SHELXTL'
_computing_publication_material 'Bruker SHELXTL'
_computing_structure_refinement 'SHELXL-97 (Sheldrick, 1997)'
_computing_structure_solution 'SHELXS-97 (Sheldrick, 1997)'
_diffrn_ambient_temperature 110(2)
_diffrn_measured_fraction_theta_full 0.996
_diffrn_measured_fraction_theta_max 0.996
_diffrn_measurement_device_type 'CCD area detector'
_diffrn_measurement_method 'phi and omega scans'
_diffrn_radiation_monochromator graphite
_diffrn_radiation_source 'fine-focus sealed tube'
_diffrn_radiation_type MoK\a
_diffrn_radiation_wavelength 0.71073
_diffrn_reflns_av_R_equivalents 0.0171
_diffrn_reflns_av_sigmaI/netI 0.0441
_diffrn_reflns_limit_h_max 9
_diffrn_reflns_limit_h_min -9
_diffrn_reflns_limit_k_max 14
_diffrn_reflns_limit_k_min -14
_diffrn_reflns_limit_l_max 15
_diffrn_reflns_limit_l_min -15
_diffrn_reflns_number 11404
_diffrn_reflns_theta_full 28.31
_diffrn_reflns_theta_max 28.31
_diffrn_reflns_theta_min 1.85
_exptl_absorpt_coefficient_mu 0.105
_exptl_absorpt_correction_T_max 0.977
_exptl_absorpt_correction_T_min 0.935
_exptl_absorpt_correction_type multi-scan
_exptl_absorpt_process_details 'SADABS v2.03 (Sheldrick)'
_exptl_crystal_colour colourless
_exptl_crystal_density_diffrn 1.413
_exptl_crystal_density_method 'not measured'
_exptl_crystal_description chunk
_exptl_crystal_F_000 368
_exptl_crystal_size_max 0.45
_exptl_crystal_size_mid 0.26
_exptl_crystal_size_min 0.24
_refine_diff_density_max 0.214
_refine_diff_density_min -0.222
_refine_diff_density_rms 0.039
_refine_ls_abs_structure_details 'Flack H D (1983), Acta Cryst. A39, 876-881'
_refine_ls_abs_structure_Flack 0.6(7)
_refine_ls_extinction_method none
_refine_ls_goodness_of_fit_ref 1.029
_refine_ls_hydrogen_treatment mixed
_refine_ls_matrix_type full
_refine_ls_number_parameters 579
_refine_ls_number_reflns 8037
_refine_ls_number_restraints 4
_refine_ls_restrained_S_all 1.028
_refine_ls_R_factor_all 0.0467
_refine_ls_R_factor_gt 0.0417
_refine_ls_shift/su_max 0.000
_refine_ls_shift/su_mean 0.000
_refine_ls_structure_factor_coef Fsqd
_refine_ls_weighting_details 'calc w=1/[\s^2^(Fo^2^)+(0.0408P)^2^+0.1589P] where P=(Fo^2^+2Fc^2^)/3'
_refine_ls_weighting_scheme calc
_refine_ls_wR_factor_gt 0.0931
_refine_ls_wR_factor_ref 0.0961
_reflns_number_gt 7314
_reflns_number_total 8037
_reflns_threshold_expression >2sigma(I)
_cod_data_source_file jo9012282_si_002_2.cif
_cod_data_source_block ijf0823m
_cod_depositor_comments
;
The following automatic conversions were performed:
'_symmetry_cell_setting' value 'Triclinic' changed to 'triclinic'
according to '/home/saulius/struct/CIF-dictionaries/cif_core.dic'
dictionary named 'cif_core.dic' version 2.4.1 from 2010-06-29.

Automatic conversion script
Id: cif_fix_enum 1527 2010-12-29 10:47:43Z saulius 
;
_cod_original_sg_symbol_H-M P1
_cod_original_formula_sum 'C32 H38 N10 O8.50'
_cod_database_code 4024782

loop_
_symmetry_equiv_pos_as_xyz
'x, y, z'

loop_
_atom_site_label
_atom_site_type_symbol
_atom_site_fract_x
_atom_site_fract_y
_atom_site_fract_z
_atom_site_U_iso_or_equiv
_atom_site_adp_type
_atom_site_occupancy
_atom_site_symmetry_multiplicity
_atom_site_calc_flag
_atom_site_refinement_flags
_atom_site_disorder_assembly
_atom_site_disorder_group
C1 C 0.2879(3) -0.0438(2) 0.24568(19) 0.0318(4) Uani 1 1 d . . .
H1 H 0.2754 -0.0267 0.1648 0.038 Uiso 1 1 calc R . .
C2 C 0.3869(3) 0.02921(18) 0.44340(18) 0.0256(4) Uani 1 1 d . . .
C3 C 0.3124(3) -0.09774(18) 0.46895(17) 0.0236(4) Uani 1 1 d . . .
C4 C 0.2228(3) -0.20387(18) 0.36987(17) 0.0237(4) Uani 1 1 d . . .
C5 C 0.4223(3) 0.03075(19) 0.64109(18) 0.0270(4) Uani 1 1 d . . .
C6 C 0.5668(3) 0.2553(2) 0.5767(2) 0.0334(5) Uani 1 1 d . . .
H6 H 0.6133 0.2890 0.6659 0.022(5) Uiso 1 1 calc R A 1
C7 C 0.7304(3) 0.30728(19) 0.51156(18) 0.0301(4) Uani 1 1 d . C .
H7A H 0.7006 0.2549 0.4290 0.036 Uiso 1 1 calc R B 1
H7B H 0.8554 0.3037 0.5568 0.036 Uiso 1 1 calc R B 1
C8A C 0.7419(6) 0.4508(4) 0.5059(3) 0.0262(8) Uani 0.757(2) 1 d P C 1
H8A H 0.8120 0.4878 0.4419 0.031 Uiso 0.757(2) 1 calc PR C 1
C9A C 0.5244(4) 0.4349(2) 0.4774(3) 0.0300(6) Uani 0.757(2) 1 d P C 1
H9A H 0.5041 0.5145 0.5206 0.036 Uiso 0.757(2) 1 calc PR C 1
C10A C 0.4354(5) 0.4144(3) 0.3427(3) 0.0369(7) Uani 0.757(2) 1 d P C 1
H10A H 0.2905 0.3811 0.3315 0.044 Uiso 0.757(2) 1 calc PR C 1
H10B H 0.4735 0.5018 0.3150 0.044 Uiso 0.757(2) 1 calc PR C 1
C8B C 0.698(2) 0.4507(12) 0.5424(12) 0.026(2) Uani 0.243(2) 1 d P C 2
H8B H 0.7280 0.5029 0.4756 0.031 Uiso 0.243(2) 1 calc PR C 2
C9B C 0.4921(10) 0.4332(7) 0.5567(7) 0.0192(15) Uani 0.243(2) 1 d P C 2
H9B H 0.4942 0.5089 0.6177 0.023 Uiso 0.243(2) 1 calc PR C 2
C10B C 0.3445(12) 0.4228(8) 0.4400(8) 0.0292(18) Uani 0.243(2) 1 d P C 2
H10C H 0.2105 0.3953 0.4571 0.035 Uiso 0.243(2) 1 calc PR C 2
H10D H 0.3721 0.5120 0.4161 0.035 Uiso 0.243(2) 1 calc PR C 2
C11 C 0.4666(3) 0.0782(2) 0.77295(18) 0.0289(4) Uani 1 1 d . . .
C12 C 0.4413(3) 0.1963(2) 0.8230(2) 0.0355(5) Uani 1 1 d . . .
H12 H 0.3956 0.2495 0.7718 0.043 Uiso 1 1 calc R . .
C13 C 0.4838(3) 0.2341(2) 0.9482(2) 0.0440(6) Uani 1 1 d . . .
H13 H 0.4701 0.3148 0.9827 0.053 Uiso 1 1 calc R . .
C14 C 0.5459(3) 0.1551(3) 1.0232(2) 0.0446(6) Uani 1 1 d . . .
H14 H 0.5747 0.1819 1.1088 0.054 Uiso 1 1 calc R . .
C15 C 0.5663(3) 0.0366(2) 0.9738(2) 0.0384(5) Uani 1 1 d . . .
H15 H 0.6072 -0.0179 1.0256 0.046 Uiso 1 1 calc R . .
C16 C 0.5267(3) -0.0018(2) 0.84870(18) 0.0317(4) Uani 1 1 d . . .
H16 H 0.5407 -0.0827 0.8148 0.038 Uiso 1 1 calc R . .
N1 N 0.2123(2) -0.17192(15) 0.25735(14) 0.0266(3) Uani 1 1 d . . .
N2 N 0.3783(3) 0.06295(16) 0.33192(16) 0.0313(4) Uani 1 1 d . . .
N3 N 0.4634(2) 0.11182(15) 0.55476(15) 0.0265(3) Uani 1 1 d . C .
N4 N 0.3341(2) -0.09646(15) 0.59280(14) 0.0248(3) Uani 1 1 d . . .
N5 N 0.1524(3) -0.33054(17) 0.38337(16) 0.0301(4) Uani 1 1 d . . .
H5A H 0.167(3) -0.348(2) 0.454(2) 0.027(6) Uiso 1 1 d . . .
H5B H 0.092(4) -0.392(3) 0.324(3) 0.043(7) Uiso 1 1 d . . .
O1A O 0.4265(3) 0.31743(18) 0.5255(2) 0.0299(5) Uani 0.757(2) 1 d P C 1
O2A O 0.8289(19) 0.5302(14) 0.6246(8) 0.0363(16) Uani 0.757(2) 1 d P C 1
H2A H 0.962(5) 0.575(3) 0.629(3) 0.035(8) Uiso 0.757(2) 1 d P C 1
O3A O 0.4933(3) 0.32381(18) 0.26795(16) 0.0298(4) Uani 0.757(2) 1 d P C 1
H3A H 0.449(4) 0.245(3) 0.287(3) 0.026(7) Uiso 0.757(2) 1 d P C 1
O1B O 0.4215(7) 0.3101(5) 0.6030(6) 0.0200(11) Uani 0.243(2) 1 d P C 2
O2B O 0.828(6) 0.523(4) 0.653(3) 0.036(5) Uani 0.243(2) 1 d P C 2
H2B H 0.9443 0.5333 0.6471 0.054 Uiso 0.243(2) 1 calc PR C 2
O3B O 0.3499(9) 0.3320(6) 0.3426(5) 0.0298(4) Uani 0.243(2) 1 d P C 2
H3B H 0.2671 0.3306 0.2815 0.045 Uiso 0.243(2) 1 calc PR C 2
C17 C 1.0595(3) 1.18654(19) 1.07923(17) 0.0257(4) Uani 1 1 d . . .
H17 H 1.0910 1.1882 1.1642 0.031 Uiso 1 1 calc R . .
C18 C 0.9913(2) 1.07885(17) 0.89130(16) 0.0201(3) Uani 1 1 d . . .
C19 C 0.9845(2) 1.19203(18) 0.84483(16) 0.0206(3) Uani 1 1 d . . .
C20 C 1.0125(2) 1.30677(18) 0.92697(17) 0.0229(4) Uani 1 1 d . . .
C21 C 0.9207(2) 1.04068(17) 0.69079(16) 0.0200(3) Uani 1 1 d . . .
C22 C 0.9355(3) 0.84074(17) 0.79016(16) 0.0223(4) Uani 1 1 d . . .
H22 H 0.9629 0.8056 0.7118 0.027 Uiso 1 1 calc R . .
C23 C 1.0702(3) 0.81454(19) 0.89605(17) 0.0259(4) Uani 1 1 d . . .
H23A H 1.1383 0.7545 0.8665 0.031 Uiso 1 1 calc R . .
H23B H 1.1694 0.8990 0.9416 0.031 Uiso 1 1 calc R . .
C24 C 0.9301(3) 0.74848(17) 0.97518(17) 0.0260(4) Uani 1 1 d . . .
H24 H 0.9083 0.8179 1.0324 0.031 Uiso 1 1 calc R . .
C25 C 0.7435(3) 0.67496(18) 0.88080(17) 0.0263(4) Uani 1 1 d . . .
H25 H 0.7552 0.5922 0.8375 0.032 Uiso 1 1 calc R . .
C26 C 0.5593(3) 0.6400(2) 0.93106(19) 0.0358(5) Uani 1 1 d . . .
H26A H 0.5748 0.5933 1.0008 0.043 Uiso 1 1 calc R . .
H26B H 0.5327 0.7222 0.9595 0.043 Uiso 1 1 calc R . .
C27 C 0.8700(3) 0.97439(18) 0.56324(16) 0.0219(3) Uani 1 1 d . . .
C28 C 0.7421(3) 0.84392(19) 0.52271(17) 0.0262(4) Uani 1 1 d . . .
H28 H 0.6907 0.7904 0.5792 0.031 Uiso 1 1 calc R . .
C29 C 0.6902(3) 0.7927(2) 0.3996(2) 0.0379(5) Uani 1 1 d . . .
H29 H 0.6040 0.7036 0.3721 0.045 Uiso 1 1 calc R . .
C30 C 0.7625(3) 0.8699(3) 0.31683(19) 0.0405(5) Uani 1 1 d . . .
H30 H 0.7253 0.8342 0.2326 0.049 Uiso 1 1 calc R . .
C31 C 0.8889(3) 0.9988(2) 0.35619(19) 0.0375(5) Uani 1 1 d . . .
H31 H 0.9389 1.0518 0.2989 0.045 Uiso 1 1 calc R . .
C32 C 0.9436(3) 1.0518(2) 0.47910(17) 0.0277(4) Uani 1 1 d . . .
H32 H 1.0311 1.1407 0.5058 0.033 Uiso 1 1 calc R . .
N6 N 1.0509(2) 1.30224(16) 1.04605(14) 0.0267(3) Uani 1 1 d . . .
N7 N 1.0300(2) 1.07075(15) 1.01009(14) 0.0235(3) Uani 1 1 d . . .
N8 N 0.9508(2) 0.98023(14) 0.79221(13) 0.0195(3) Uani 1 1 d . . .
N9 N 0.9411(2) 1.16745(15) 0.71965(13) 0.0208(3) Uani 1 1 d . . .
N10 N 1.0107(3) 1.42413(16) 0.89182(17) 0.0281(3) Uani 1 1 d . . .
H10E H 0.947(3) 1.419(2) 0.817(2) 0.021(5) Uiso 1 1 d . . .
H10F H 0.994(4) 1.483(3) 0.947(2) 0.044(7) Uiso 1 1 d . . .
O4 O 0.73768(19) 0.76696(12) 0.79786(12) 0.0248(3) Uani 1 1 d . . .
O5 O 0.9919(2) 0.65766(14) 1.04014(13) 0.0363(4) Uani 1 1 d . . .
H5C H 1.052(4) 0.700(2) 1.109(2) 0.034(6) Uiso 1 1 d . . .
O6 O 0.4002(3) 0.55574(16) 0.83740(16) 0.0438(4) Uani 1 1 d . . .
H6A H 0.304(4) 0.529(3) 0.867(3) 0.045(8) Uiso 1 1 d . . .
O7 O 0.2231(2) 0.64450(17) 0.64366(14) 0.0375(4) Uani 1 1 d . . .
H7C H 0.302(4) 0.619(3) 0.698(3) 0.046(7) Uiso 1 1 d . . .
H7D H 0.278(4) 0.733(3) 0.650(2) 0.050(8) Uiso 1 1 d . . .
O8 O 0.9097(4) 0.42662(19) 0.23621(18) 0.0563(5) Uani 1 1 d . . .
H8C H 0.846(4) 0.467(3) 0.201(3) 0.039(9) Uiso 1 1 d . . .
H8D H 0.933(7) 0.385(5) 0.167(4) 0.116(16) Uiso 1 1 d . . .
O9 O 0.6009(18) 0.4539(13) 0.2113(12) 0.048(4) Uani 0.156(10) 1 d P D 3
O10 O 0.493(4) 0.4884(17) 0.1711(15) 0.085(11) Uani 0.154(11) 1 d P E 4
O11 O 0.3341(13) 0.5840(10) 0.1379(9) 0.047(3) Uani 0.188(6) 1 d P F 5

loop_
_atom_site_aniso_label
_atom_site_aniso_U_11
_atom_site_aniso_U_22
_atom_site_aniso_U_33
_atom_site_aniso_U_23
_atom_site_aniso_U_13
_atom_site_aniso_U_12
C1 0.0330(10) 0.0271(10) 0.0278(10) 0.0070(8) -0.0061(8) 0.0049(8)
C2 0.0220(9) 0.0190(8) 0.0309(10) -0.0026(7) -0.0026(7) 0.0063(7)
C3 0.0233(8) 0.0204(8) 0.0244(9) -0.0007(7) 0.0002(7) 0.0074(7)
C4 0.0245(9) 0.0200(8) 0.0227(9) -0.0023(7) -0.0014(7) 0.0070(7)
C5 0.0174(8) 0.0281(10) 0.0301(10) -0.0075(8) 0.0043(7) 0.0045(7)
C6 0.0231(9) 0.0196(9) 0.0481(12) -0.0097(8) 0.0005(8) 0.0027(7)
C7 0.0358(10) 0.0209(9) 0.0248(9) 0.0009(7) -0.0073(8) 0.0046(8)
C8A 0.030(2) 0.0203(14) 0.0197(18) -0.0005(13) 0.0013(13) -0.0008(12)
C9A 0.0376(15) 0.0144(11) 0.0349(16) -0.0012(10) 0.0057(12) 0.0072(10)
C10A 0.0487(17) 0.0233(14) 0.0354(15) 0.0043(11) -0.0030(12) 0.0134(12)
C8B 0.040(7) 0.013(4) 0.032(7) 0.007(4) 0.016(5) 0.015(4)
C9B 0.024(4) 0.020(4) 0.016(4) 0.006(3) 0.007(3) 0.009(3)
C10B 0.031(4) 0.026(4) 0.036(4) 0.019(3) 0.001(3) 0.015(3)
C11 0.0159(8) 0.0331(10) 0.0283(10) -0.0101(8) 0.0044(7) 0.0002(7)
C12 0.0186(9) 0.0359(11) 0.0409(12) -0.0142(9) 0.0075(8) 0.0001(8)
C13 0.0271(11) 0.0421(12) 0.0467(14) -0.0233(11) 0.0124(10) -0.0031(9)
C14 0.0261(10) 0.0549(15) 0.0302(11) -0.0185(10) 0.0097(8) -0.0113(10)
C15 0.0225(9) 0.0489(13) 0.0284(10) -0.0050(9) 0.0062(8) -0.0064(9)
C16 0.0189(9) 0.0360(11) 0.0291(10) -0.0101(8) 0.0061(7) -0.0018(8)
N1 0.0302(8) 0.0187(7) 0.0237(8) 0.0015(6) -0.0041(6) 0.0038(6)
N2 0.0315(9) 0.0175(8) 0.0357(9) 0.0044(7) -0.0084(7) 0.0031(6)
N3 0.0224(8) 0.0196(7) 0.0310(9) -0.0067(6) 0.0003(6) 0.0042(6)
N4 0.0222(7) 0.0224(8) 0.0241(8) -0.0051(6) 0.0027(6) 0.0038(6)
N5 0.0449(10) 0.0186(8) 0.0168(8) -0.0011(6) -0.0013(7) 0.0021(7)
O1A 0.0280(9) 0.0199(9) 0.0416(13) 0.0040(8) 0.0076(9) 0.0080(7)
O2A 0.037(2) 0.028(2) 0.028(3) -0.009(2) 0.009(2) -0.0069(15)
O3A 0.0400(10) 0.0200(8) 0.0246(9) 0.0044(7) 0.0002(7) 0.0064(7)
O1B 0.022(3) 0.023(3) 0.018(3) 0.005(2) 0.006(2) 0.010(2)
O2B 0.028(6) 0.023(5) 0.044(15) -0.007(10) -0.001(9) 0.000(4)
O3B 0.0400(10) 0.0200(8) 0.0246(9) 0.0044(7) 0.0002(7) 0.0064(7)
C17 0.0233(9) 0.0290(10) 0.0190(9) 0.0036(7) 0.0014(7) 0.0022(7)
C18 0.0162(8) 0.0198(8) 0.0215(8) 0.0029(7) 0.0033(6) 0.0028(6)
C19 0.0159(7) 0.0208(8) 0.0223(8) 0.0056(7) 0.0016(6) 0.0024(6)
C20 0.0159(8) 0.0206(8) 0.0266(9) 0.0036(7) 0.0020(7) -0.0004(6)
C21 0.0186(8) 0.0230(8) 0.0189(8) 0.0068(7) 0.0045(6) 0.0063(7)
C22 0.0246(9) 0.0217(8) 0.0213(9) 0.0054(7) 0.0036(7) 0.0085(7)
C23 0.0287(9) 0.0233(9) 0.0256(9) 0.0052(7) 0.0006(7) 0.0108(7)
C24 0.0370(10) 0.0158(8) 0.0223(9) 0.0051(7) 0.0013(8) 0.0065(7)
C25 0.0353(10) 0.0169(8) 0.0231(9) 0.0054(7) 0.0014(7) 0.0053(7)
C26 0.0437(12) 0.0263(10) 0.0288(10) 0.0075(8) 0.0061(9) -0.0004(9)
C27 0.0214(8) 0.0266(9) 0.0200(8) 0.0033(7) 0.0043(7) 0.0115(7)
C28 0.0274(9) 0.0281(9) 0.0222(9) 0.0055(7) 0.0050(7) 0.0078(8)
C29 0.0377(11) 0.0394(12) 0.0299(11) -0.0016(9) 0.0014(9) 0.0089(9)
C30 0.0430(12) 0.0606(15) 0.0160(9) -0.0017(9) 0.0032(8) 0.0189(11)
C31 0.0385(11) 0.0540(14) 0.0234(10) 0.0146(9) 0.0113(9) 0.0151(10)
C32 0.0281(10) 0.0323(10) 0.0250(9) 0.0095(8) 0.0063(7) 0.0110(8)
N6 0.0249(8) 0.0241(8) 0.0240(8) 0.0007(6) 0.0016(6) 0.0011(6)
N7 0.0223(7) 0.0247(8) 0.0203(7) 0.0057(6) 0.0030(6) 0.0035(6)
N8 0.0196(7) 0.0214(7) 0.0173(7) 0.0057(6) 0.0033(5) 0.0062(6)
N9 0.0191(7) 0.0221(7) 0.0197(7) 0.0058(6) 0.0026(6) 0.0050(6)
N10 0.0304(8) 0.0189(8) 0.0295(9) 0.0014(7) -0.0003(7) 0.0049(6)
O4 0.0269(6) 0.0202(6) 0.0250(6) 0.0082(5) 0.0016(5) 0.0049(5)
O5 0.0603(10) 0.0188(7) 0.0216(7) 0.0034(6) -0.0082(7) 0.0100(6)
O6 0.0356(9) 0.0423(9) 0.0389(9) 0.0146(7) 0.0043(7) -0.0081(7)
O7 0.0378(9) 0.0324(8) 0.0280(8) 0.0051(6) -0.0035(6) -0.0033(7)
O8 0.0796(15) 0.0339(10) 0.0368(10) -0.0132(8) 0.0146(10) -0.0017(10)
O9 0.042(7) 0.054(7) 0.049(7) -0.002(5) -0.008(5) 0.030(6)
O10 0.12(2) 0.063(10) 0.047(10) -0.018(7) 0.030(11) 0.005(11)
O11 0.037(5) 0.053(6) 0.055(6) 0.022(5) 0.011(4) 0.015(4)

loop_
_atom_type_symbol
_atom_type_description
_atom_type_scat_dispersion_real
_atom_type_scat_dispersion_imag
_atom_type_scat_source
C C 0.0033 0.0016 'International Tables Vol C Tables 4.2.6.8 and 6.1.1.4'
H H 0.0000 0.0000 'International Tables Vol C Tables 4.2.6.8 and 6.1.1.4'
N N 0.0061 0.0033 'International Tables Vol C Tables 4.2.6.8 and 6.1.1.4'
O O 0.0106 0.0060 'International Tables Vol C Tables 4.2.6.8 and 6.1.1.4'

loop_
_geom_angle_atom_site_label_1
_geom_angle_atom_site_label_2
_geom_angle_atom_site_label_3
_geom_angle
_geom_angle_site_symmetry_1
_geom_angle_site_symmetry_3
_geom_angle_publ_flag
N2 C1 N1 128.96(19) . . ?
N2 C1 H1 115.5 . . ?
N1 C1 H1 115.5 . . ?
N2 C2 C3 126.00(17) . . ?
N2 C2 N3 128.38(17) . . ?
C3 C2 N3 105.58(17) . . ?
C2 C3 N4 111.27(16) . . ?
C2 C3 C4 117.73(17) . . ?
N4 C3 C4 130.95(17) . . ?
N5 C4 N1 119.86(17) . . ?
N5 C4 C3 123.03(17) . . ?
N1 C4 C3 117.10(16) . . ?
N4 C5 N3 112.73(17) . . ?
N4 C5 C11 122.41(19) . . ?
N3 C5 C11 124.84(17) . . ?
O1B C6 N3 103.5(3) . . ?
O1B C6 O1A 36.1(2) . . ?
N3 C6 O1A 106.98(16) . . ?
O1B C6 C7 129.5(3) . . ?
N3 C6 C7 117.91(17) . . ?
O1A C6 C7 101.11(18) . . ?
O1B C6 H6 78.4 . . ?
N3 C6 H6 110.1 . . ?
O1A C6 H6 110.1 . . ?
C7 C6 H6 110.1 . . ?
C6 C7 C8A 104.3(2) . . ?
C6 C7 C8B 85.0(4) . . ?
C8A C7 C8B 20.1(3) . . ?
C6 C7 H7A 110.9 . . ?
C8A C7 H7A 110.9 . . ?
C8B C7 H7A 124.5 . . ?
C6 C7 H7B 110.9 . . ?
C8A C7 H7B 110.9 . . ?
C8B C7 H7B 113.9 . . ?
H7A C7 H7B 108.9 . . ?
C16 C11 C12 120.06(19) . . ?
C16 C11 C5 117.52(18) . . ?
C12 C11 C5 122.3(2) . . ?
C13 C12 C11 119.2(2) . . ?
C13 C12 H12 120.4 . . ?
C11 C12 H12 120.4 . . ?
C14 C13 C12 120.5(2) . . ?
C14 C13 H13 119.7 . . ?
C12 C13 H13 119.7 . . ?
C13 C14 C15 120.3(2) . . ?
C13 C14 H14 119.9 . . ?
C15 C14 H14 119.9 . . ?
C16 C15 C14 119.9(2) . . ?
C16 C15 H15 120.0 . . ?
C14 C15 H15 120.0 . . ?
C15 C16 C11 120.0(2) . . ?
C15 C16 H16 120.0 . . ?
C11 C16 H16 120.0 . . ?
O2A C8A C7 109.1(6) . . ?
O2A C8A C9A 108.8(6) . . ?
C7 C8A C9A 100.8(3) . . ?
O2A C8A H8A 112.5 . . ?
C7 C8A H8A 112.5 . . ?
C9A C8A H8A 112.5 . . ?
O1A C9A C10A 108.6(2) . . ?
O1A C9A C8A 105.3(2) . . ?
C10A C9A C8A 114.6(3) . . ?
O1A C9A H9A 109.4 . . ?
C10A C9A H9A 109.4 . . ?
C8A C9A H9A 109.4 . . ?
O3A C10A C9A 114.3(2) . . ?
O3A C10A H10A 108.7 . . ?
C9A C10A H10A 108.7 . . ?
O3A C10A H10B 108.7 . . ?
C9A C10A H10B 108.7 . . ?
H10A C10A H10B 107.6 . . ?
O2B C8B C9B 108.2(16) . . ?
O2B C8B C7 108.9(18) . . ?
C9B C8B C7 111.7(8) . . ?
O2B C8B H8B 109.4 . . ?
C9B C8B H8B 109.4 . . ?
C7 C8B H8B 109.4 . . ?
O1B C9B C8B 107.0(6) . . ?
O1B C9B C10B 107.0(6) . . ?
C8B C9B C10B 115.9(8) . . ?
O1B C9B H9B 108.9 . . ?
C8B C9B H9B 108.9 . . ?
C10B C9B H9B 108.9 . . ?
O3B C10B C9B 113.6(6) . . ?
O3B C10B H10C 108.9 . . ?
C9B C10B H10C 108.9 . . ?
O3B C10B H10D 108.9 . . ?
C9B C10B H10D 108.9 . . ?
H10C C10B H10D 107.7 . . ?
C1 N1 C4 118.90(16) . . ?
C1 N2 C2 111.28(16) . . ?
C2 N3 C5 106.08(15) . . ?
C2 N3 C6 126.89(18) . . ?
C5 N3 C6 127.02(17) . . ?
C5 N4 C3 104.26(16) . . ?
C4 N5 H5A 117.7(15) . . ?
C4 N5 H5B 122.4(18) . . ?
H5A N5 H5B 120(2) . . ?
C9A O1A C6 111.09(19) . . ?
C8A O2A H2A 109(2) . . ?
C10A O3A H3A 108.7(19) . . ?
C6 O1B C9B 98.1(5) . . ?
C8B O2B H2A 105(3) . . ?
C8B O2B H2B 109.5 . . ?
H2A O2B H2B 27.3 . . ?
C10B O3B H3B 109.5 . . ?
N7 C17 N6 129.26(17) . . ?
N7 C17 H17 115.4 . . ?
N6 C17 H17 115.4 . . ?
N7 C18 N8 128.53(15) . . ?
N7 C18 C19 125.52(16) . . ?
N8 C18 C19 105.95(15) . . ?
N9 C19 C18 111.29(15) . . ?
N9 C19 C20 130.81(16) . . ?
C18 C19 C20 117.84(16) . . ?
N6 C20 N10 118.70(17) . . ?
N6 C20 C19 118.23(16) . . ?
N10 C20 C19 123.01(17) . . ?
N9 C21 N8 112.98(15) . . ?
N9 C21 C27 121.33(15) . . ?
N8 C21 C27 125.68(15) . . ?
O4 C22 N8 107.92(14) . . ?
O4 C22 C23 106.22(14) . . ?
N8 C22 C23 115.07(14) . . ?
O4 C22 H22 109.2 . . ?
N8 C22 H22 109.2 . . ?
C23 C22 H22 109.2 . . ?
C24 C23 C22 103.91(15) . . ?
C24 C23 H23A 111.0 . . ?
C22 C23 H23A 111.0 . . ?
C24 C23 H23B 111.0 . . ?
C22 C23 H23B 111.0 . . ?
H23A C23 H23B 109.0 . . ?
O5 C24 C25 110.50(14) . . ?
O5 C24 C23 113.91(17) . . ?
C25 C24 C23 101.49(14) . . ?
O5 C24 H24 110.2 . . ?
C25 C24 H24 110.2 . . ?
C23 C24 H24 110.2 . . ?
O4 C25 C26 109.85(16) . . ?
O4 C25 C24 103.72(14) . . ?
C26 C25 C24 114.26(16) . . ?
O4 C25 H25 109.6 . . ?
C26 C25 H25 109.6 . . ?
C24 C25 H25 109.6 . . ?
O6 C26 C25 108.48(17) . . ?
O6 C26 H26A 110.0 . . ?
C25 C26 H26A 110.0 . . ?
O6 C26 H26B 110.0 . . ?
C25 C26 H26B 110.0 . . ?
H26A C26 H26B 108.4 . . ?
C32 C27 C28 119.40(17) . . ?
C32 C27 C21 116.89(16) . . ?
C28 C27 C21 123.51(16) . . ?
C29 C28 C27 119.75(18) . . ?
C29 C28 H28 120.1 . . ?
C27 C28 H28 120.1 . . ?
C30 C29 C28 120.6(2) . . ?
C30 C29 H29 119.7 . . ?
C28 C29 H29 119.7 . . ?
C29 C30 C31 120.0(2) . . ?
C29 C30 H30 120.0 . . ?
C31 C30 H30 120.0 . . ?
C30 C31 C32 120.36(19) . . ?
C30 C31 H31 119.8 . . ?
C32 C31 H31 119.8 . . ?
C31 C32 C27 119.92(19) . . ?
C31 C32 H32 120.0 . . ?
C27 C32 H32 120.0 . . ?
C20 N6 C17 117.90(16) . . ?
C17 N7 C18 111.18(15) . . ?
C18 N8 C21 105.37(14) . . ?
C18 N8 C22 128.54(14) . . ?
C21 N8 C22 126.07(14) . . ?
C21 N9 C19 104.41(14) . . ?
C20 N10 H10E 116.3(14) . . ?
C20 N10 H10F 116.0(17) . . ?
H10E N10 H10F 115(2) . . ?
C25 O4 C22 108.90(13) . . ?
C24 O5 H5C 106.9(17) . . ?
C26 O6 H6A 108(2) . . ?
H7C O7 H7D 107(2) . . ?
H8C O8 H8D 96(3) . . ?

loop_
_geom_bond_atom_site_label_1
_geom_bond_atom_site_label_2
_geom_bond_distance
_geom_bond_site_symmetry_2
_geom_bond_publ_flag
C1 N2 1.333(3) . ?
C1 N1 1.340(3) . ?
C1 H1 0.9500 . ?
C2 N2 1.348(3) . ?
C2 C3 1.379(3) . ?
C2 N3 1.382(2) . ?
C3 N4 1.384(2) . ?
C3 C4 1.415(2) . ?
C4 N5 1.328(2) . ?
C4 N1 1.352(2) . ?
C5 N4 1.322(2) . ?
C5 N3 1.384(3) . ?
C5 C11 1.474(3) . ?
C6 O1B 1.420(5) . ?
C6 N3 1.458(2) . ?
C6 O1A 1.468(3) . ?
C6 C7 1.499(3) . ?
C6 H6 1.0000 . ?
C7 C8A 1.521(4) . ?
C7 C8B 1.635(11) . ?
C7 H7A 0.9900 . ?
C7 H7B 0.9900 . ?
C11 C16 1.393(3) . ?
C11 C12 1.406(3) . ?
C12 C13 1.388(3) . ?
C12 H12 0.9500 . ?
C13 C14 1.385(4) . ?
C13 H13 0.9500 . ?
C14 C15 1.390(4) . ?
C14 H14 0.9500 . ?
C15 C16 1.389(3) . ?
C15 H15 0.9500 . ?
C16 H16 0.9500 . ?
C8A O2A 1.441(12) . ?
C8A C9A 1.525(5) . ?
C8A H8A 1.0000 . ?
C9A O1A 1.451(3) . ?
C9A C10A 1.524(4) . ?
C9A H9A 1.0000 . ?
C10A O3A 1.425(4) . ?
C10A H10A 0.9900 . ?
C10A H10B 0.9900 . ?
C8B O2B 1.43(4) . ?
C8B C9B 1.498(14) . ?
C8B H8B 1.0000 . ?
C9B O1B 1.446(9) . ?
C9B C10B 1.538(11) . ?
C9B H9B 1.0000 . ?
C10B O3B 1.403(11) . ?
C10B H10C 0.9900 . ?
C10B H10D 0.9900 . ?
N5 H5A 0.84(2) . ?
N5 H5B 0.84(3) . ?
O2A H2A 0.93(4) . ?
O3A H3A 0.87(3) . ?
O2B H2A 1.06(6) . ?
O2B H2B 0.8400 . ?
O3B H3B 0.8400 . ?
C17 N7 1.328(3) . ?
C17 N6 1.350(2) . ?
C17 H17 0.9500 . ?
C18 N7 1.348(2) . ?
C18 N8 1.379(2) . ?
C18 C19 1.384(2) . ?
C19 N9 1.380(2) . ?
C19 C20 1.396(3) . ?
C20 N6 1.343(2) . ?
C20 N10 1.362(2) . ?
C21 N9 1.316(2) . ?
C21 N8 1.399(2) . ?
C21 C27 1.473(2) . ?
C22 O4 1.439(2) . ?
C22 N8 1.460(2) . ?
C22 C23 1.536(2) . ?
C22 H22 1.0000 . ?
C23 C24 1.528(3) . ?
C23 H23A 0.9900 . ?
C23 H23B 0.9900 . ?
C24 O5 1.420(2) . ?
C24 C25 1.520(3) . ?
C24 H24 1.0000 . ?
C25 O4 1.439(2) . ?
C25 C26 1.504(3) . ?
C25 H25 1.0000 . ?
C26 O6 1.428(3) . ?
C26 H26A 0.9900 . ?
C26 H26B 0.9900 . ?
C27 C32 1.394(3) . ?
C27 C28 1.395(3) . ?
C28 C29 1.387(3) . ?
C28 H28 0.9500 . ?
C29 C30 1.377(3) . ?
C29 H29 0.9500 . ?
C30 C31 1.378(3) . ?
C30 H30 0.9500 . ?
C31 C32 1.389(3) . ?
C31 H31 0.9500 . ?
C32 H32 0.9500 . ?
N10 H10E 0.89(2) . ?
N10 H10F 0.89(3) . ?
O5 H5C 0.84(3) . ?
O6 H6A 0.82(3) . ?
O7 H7C 0.90(3) . ?
O7 H7D 0.90(3) . ?
O8 H8C 0.82(3) . ?
O8 H8D 0.93(5) . ?

loop_
_geom_hbond_atom_site_label_D
_geom_hbond_atom_site_label_H
_geom_hbond_atom_site_label_A
_geom_hbond_distance_DH
_geom_hbond_distance_HA
_geom_hbond_distance_DA
_geom_hbond_angle_DHA
_geom_hbond_site_symmetry_A
O8 H8D N6 0.93(5) 2.00(5) 2.903(3) 165(4) 1_544
O8 H8C O9 0.82(3) 1.78(3) 2.346(14) 125(3) .
O7 H7D N4 0.90(3) 1.95(3) 2.789(2) 155(3) 1_565
O7 H7C O6 0.90(3) 1.91(3) 2.778(2) 162(3) .
O6 H6A N10 0.82(3) 2.17(3) 2.957(2) 163(3) 1_445
O5 H5C N1 0.84(3) 1.99(3) 2.811(2) 169(2) 1_666
N10 H10F O5 0.89(3) 2.05(3) 2.910(2) 162(2) 1_565
N10 H10E O2B 0.89(2) 2.44(4) 3.25(3) 151(2) 1_565
O2B H2B O7 0.84 2.03 2.80(4) 153.8 1_655
O3A H3A N2 0.87(3) 2.00(3) 2.864(2) 173(3) .
O2A H2A O7 0.93(4) 1.80(4) 2.723(13) 173(3) 1_655
N5 H5B O8 0.84(3) 2.02(3) 2.815(2) 158(2) 1_445
N5 H5A O7 0.84(2) 2.13(2) 2.967(2) 170(2) 1_545

loop_
_geom_torsion_atom_site_label_1
_geom_torsion_atom_site_label_2
_geom_torsion_atom_site_label_3
_geom_torsion_atom_site_label_4
_geom_torsion
_geom_torsion_site_symmetry_1
_geom_torsion_site_symmetry_2
_geom_torsion_site_symmetry_3
_geom_torsion_site_symmetry_4
_geom_torsion_publ_flag
N2 C2 C3 N4 -175.89(18) . . . . ?
N3 C2 C3 N4 2.0(2) . . . . ?
N2 C2 C3 C4 1.8(3) . . . . ?
N3 C2 C3 C4 179.68(16) . . . . ?
C2 C3 C4 N5 177.51(19) . . . . ?
N4 C3 C4 N5 -5.4(3) . . . . ?
C2 C3 C4 N1 -1.8(3) . . . . ?
N4 C3 C4 N1 175.30(19) . . . . ?
O1B C6 C7 C8A 13.9(4) . . . . ?
N3 C6 C7 C8A 155.0(2) . . . . ?
O1A C6 C7 C8A 38.9(2) . . . . ?
O1B C6 C7 C8B 19.6(6) . . . . ?
N3 C6 C7 C8B 160.7(5) . . . . ?
O1A C6 C7 C8B 44.6(5) . . . . ?
N4 C5 C11 C16 37.9(3) . . . . ?
N3 C5 C11 C16 -143.30(19) . . . . ?
N4 C5 C11 C12 -139.0(2) . . . . ?
N3 C5 C11 C12 39.7(3) . . . . ?
C16 C11 C12 C13 2.3(3) . . . . ?
C5 C11 C12 C13 179.23(18) . . . . ?
C11 C12 C13 C14 -1.5(3) . . . . ?
C12 C13 C14 C15 -0.1(3) . . . . ?
C13 C14 C15 C16 0.9(3) . . . . ?
C14 C15 C16 C11 0.0(3) . . . . ?
C12 C11 C16 C15 -1.6(3) . . . . ?
C5 C11 C16 C15 -178.60(17) . . . . ?
C6 C7 C8A O2A 73.7(6) . . . . ?
C8B C7 C8A O2A 57.0(18) . . . . ?
C6 C7 C8A C9A -40.6(3) . . . . ?
C8B C7 C8A C9A -57.4(17) . . . . ?
O2A C8A C9A O1A -88.3(6) . . . . ?
C7 C8A C9A O1A 26.2(3) . . . . ?
O2A C8A C9A C10A 152.3(6) . . . . ?
C7 C8A C9A C10A -93.1(3) . . . . ?
O1A C9A C10A O3A -74.3(3) . . . . ?
C8A C9A C10A O3A 43.2(4) . . . . ?
C6 C7 C8B O2B 93.0(15) . . . . ?
C8A C7 C8B O2B -103(2) . . . . ?
C6 C7 C8B C9B -26.4(8) . . . . ?
C8A C7 C8B C9B 137(2) . . . . ?
O2B C8B C9B O1B -89.5(18) . . . . ?
C7 C8B C9B O1B 30.3(10) . . . . ?
O2B C8B C9B C10B 151.2(17) . . . . ?
C7 C8B C9B C10B -89.0(9) . . . . ?
O1B C9B C10B O3B -70.9(8) . . . . ?
C8B C9B C10B O3B 48.4(10) . . . . ?
N2 C1 N1 C4 0.6(3) . . . . ?
N5 C4 N1 C1 -178.60(19) . . . . ?
C3 C4 N1 C1 0.8(3) . . . . ?
N1 C1 N2 C2 -0.8(3) . . . . ?
C3 C2 N2 C1 -0.5(3) . . . . ?
N3 C2 N2 C1 -177.9(2) . . . . ?
N2 C2 N3 C5 175.07(19) . . . . ?
C3 C2 N3 C5 -2.8(2) . . . . ?
N2 C2 N3 C6 -5.0(3) . . . . ?
C3 C2 N3 C6 177.14(17) . . . . ?
N4 C5 N3 C2 2.8(2) . . . . ?
C11 C5 N3 C2 -176.08(18) . . . . ?
N4 C5 N3 C6 -177.14(17) . . . . ?
C11 C5 N3 C6 4.0(3) . . . . ?
O1B C6 N3 C2 101.1(3) . . . . ?
O1A C6 N3 C2 63.8(3) . . . . ?
C7 C6 N3 C2 -49.1(3) . . . . ?
O1B C6 N3 C5 -79.1(3) . . . . ?
O1A C6 N3 C5 -116.3(2) . . . . ?
C7 C6 N3 C5 130.8(2) . . . . ?
N3 C5 N4 C3 -1.5(2) . . . . ?
C11 C5 N4 C3 177.39(17) . . . . ?
C2 C3 N4 C5 -0.4(2) . . . . ?
C4 C3 N4 C5 -177.63(19) . . . . ?
C10A C9A O1A C6 120.5(2) . . . . ?
C8A C9A O1A C6 -2.7(3) . . . . ?
O1B C6 O1A C9A 124.0(4) . . . . ?
N3 C6 O1A C9A -146.3(2) . . . . ?
C7 C6 O1A C9A -22.4(2) . . . . ?
N3 C6 O1B C9B -149.7(4) . . . . ?
O1A C6 O1B C9B -49.3(4) . . . . ?
C7 C6 O1B C9B -4.4(6) . . . . ?
C8B C9B O1B C6 -15.7(8) . . . . ?
C10B C9B O1B C6 109.2(6) . . . . ?
N7 C18 C19 N9 179.98(16) . . . . ?
N8 C18 C19 N9 -0.03(19) . . . . ?
N7 C18 C19 C20 -2.6(3) . . . . ?
N8 C18 C19 C20 177.39(15) . . . . ?
N9 C19 C20 N6 179.01(17) . . . . ?
C18 C19 C20 N6 2.2(2) . . . . ?
N9 C19 C20 N10 -3.8(3) . . . . ?
C18 C19 C20 N10 179.41(16) . . . . ?
O4 C22 C23 C24 -12.21(18) . . . . ?
N8 C22 C23 C24 107.12(17) . . . . ?
C22 C23 C24 O5 149.97(15) . . . . ?
C22 C23 C24 C25 31.22(17) . . . . ?
O5 C24 C25 O4 -160.89(16) . . . . ?
C23 C24 C25 O4 -39.73(18) . . . . ?
O5 C24 C25 C26 79.5(2) . . . . ?
C23 C24 C25 C26 -159.29(16) . . . . ?
O4 C25 C26 O6 72.1(2) . . . . ?
C24 C25 C26 O6 -171.88(16) . . . . ?
N9 C21 C27 C32 33.6(2) . . . . ?
N8 C21 C27 C32 -146.78(17) . . . . ?
N9 C21 C27 C28 -141.23(19) . . . . ?
N8 C21 C27 C28 38.4(3) . . . . ?
C32 C27 C28 C29 0.2(3) . . . . ?
C21 C27 C28 C29 174.89(18) . . . . ?
C27 C28 C29 C30 -0.6(3) . . . . ?
C28 C29 C30 C31 0.6(4) . . . . ?
C29 C30 C31 C32 -0.2(4) . . . . ?
C30 C31 C32 C27 -0.2(3) . . . . ?
C28 C27 C32 C31 0.2(3) . . . . ?
C21 C27 C32 C31 -174.85(18) . . . . ?
N10 C20 N6 C17 -177.56(17) . . . . ?
C19 C20 N6 C17 -0.2(2) . . . . ?
N7 C17 N6 C20 -1.9(3) . . . . ?
N6 C17 N7 C18 1.6(3) . . . . ?
N8 C18 N7 C17 -179.22(17) . . . . ?
C19 C18 N7 C17 0.8(2) . . . . ?
N7 C18 N8 C21 179.66(17) . . . . ?
C19 C18 N8 C21 -0.33(18) . . . . ?
N7 C18 N8 C22 1.4(3) . . . . ?
C19 C18 N8 C22 -178.57(15) . . . . ?
N9 C21 N8 C18 0.62(19) . . . . ?
C27 C21 N8 C18 -179.05(16) . . . . ?
N9 C21 N8 C22 178.92(15) . . . . ?
C27 C21 N8 C22 -0.7(3) . . . . ?
O4 C22 N8 C18 85.83(19) . . . . ?
C23 C22 N8 C18 -32.6(2) . . . . ?
O4 C22 N8 C21 -92.07(19) . . . . ?
C23 C22 N8 C21 149.55(16) . . . . ?
N8 C21 N9 C19 -0.62(19) . . . . ?
C27 C21 N9 C19 179.06(15) . . . . ?
C18 C19 N9 C21 0.40(19) . . . . ?
C20 C19 N9 C21 -176.59(18) . . . . ?
C26 C25 O4 C22 156.27(15) . . . . ?
C24 C25 O4 C22 33.74(19) . . . . ?
N8 C22 O4 C25 -137.24(14) . . . . ?
C23 C22 O4 C25 -13.33(19) . . . . ?
